data_7029136
loop_
_publ_author_name
'Chen, Ying'
'Cao, Fan'
'Wei, Rong-Min'
'Zhang, Yang'
'Zhang, Yi-Quan'
'Song, You'

_publ_section_title
;
 Spin-crossover phenomena of the mononuclear Mn(III) complex tuned by
 metal dithiolene counteranions.
;
_journal_issue 9
_journal_name_full 'Dalton transactions (Cambridge, England : 2003)'
_journal_page_first 3783
_journal_page_last 3791
_journal_paper_doi 10.1039/c3dt53173b
_journal_volume 43
_journal_year 2014
_chemical_formula_moiety '2(C22 H26 Br2 Mn N4 O2), C8 N4 Pt S4'
_chemical_formula_sum 'C52 H52 Br4 Mn2 N12 O4 Pt S4'
_chemical_formula_weight 1661.91
_chemical_name_systematic
; 
 ? 
;
_space_group_IT_number 2
_symmetry_cell_setting triclinic
_symmetry_space_group_name_Hall '-P 1'
_symmetry_space_group_name_H-M 'P -1'
_atom_sites_solution_hydrogens geom
_atom_sites_solution_primary direct
_atom_sites_solution_secondary difmap
_audit_creation_method SHELXL-97
_cell_angle_alpha 78.835(2)
_cell_angle_beta 78.768(2)
_cell_angle_gamma 85.630(2)
_cell_formula_units_Z 1
_cell_length_a 8.3184(11)
_cell_length_b 10.0509(13)
_cell_length_c 18.595(2)
_cell_measurement_reflns_used 3333
_cell_measurement_temperature 400(2)
_cell_measurement_theta_max 23.666
_cell_measurement_theta_min 2.4985
_cell_volume 1494.8(3)
_computing_cell_refinement 'Bruker SMART'
_computing_data_collection 'Bruker SMART'
_computing_data_reduction 'Bruker SMART'
_computing_molecular_graphics 'Bruker SHELXTL'
_computing_publication_material 'Bruker SHELXTL'
_computing_structure_refinement 'SHELXL-97 (Sheldrick, 1997)'
_computing_structure_solution 'SHELXS-97 (Sheldrick, 1990)'
_diffrn_ambient_temperature 400(2)
_diffrn_measured_fraction_theta_full 0.990
_diffrn_measured_fraction_theta_max 0.990
_diffrn_measurement_device_type 'CCD area detector'
_diffrn_measurement_method 'phi and omega scans'
_diffrn_radiation_monochromator graphite
_diffrn_radiation_source 'fine-focus sealed tube'
_diffrn_radiation_type MoK\a
_diffrn_radiation_wavelength 0.71073
_diffrn_reflns_av_R_equivalents 0.0369
_diffrn_reflns_av_unetI/netI 0.0569
_diffrn_reflns_limit_h_max 10
_diffrn_reflns_limit_h_min -10
_diffrn_reflns_limit_k_max 12
_diffrn_reflns_limit_k_min -12
_diffrn_reflns_limit_l_max 16
_diffrn_reflns_limit_l_min -22
_diffrn_reflns_number 12122
_diffrn_reflns_theta_full 26.00
_diffrn_reflns_theta_max 26.00
_diffrn_reflns_theta_min 1.14
_exptl_absorpt_coefficient_mu 5.617
_exptl_absorpt_correction_T_max 0.5521
_exptl_absorpt_correction_T_min 0.2586
_exptl_absorpt_correction_type multi-scan
_exptl_absorpt_process_details 'SADABS; Bruker, 2000'
_exptl_crystal_colour black
_exptl_crystal_density_diffrn 1.846
_exptl_crystal_density_method 'not measured'
_exptl_crystal_description plate-like
_exptl_crystal_F_000 812
_exptl_crystal_size_max 0.33
_exptl_crystal_size_mid 0.24
_exptl_crystal_size_min 0.12
_refine_diff_density_max 1.225
_refine_diff_density_min -1.215
_refine_diff_density_rms 0.283
_refine_ls_extinction_method none
_refine_ls_goodness_of_fit_ref 1.081
_refine_ls_hydrogen_treatment mixed
_refine_ls_matrix_type full
_refine_ls_number_parameters 358
_refine_ls_number_reflns 5813
_refine_ls_number_restraints 75
_refine_ls_restrained_S_all 1.079
_refine_ls_R_factor_all 0.0685
_refine_ls_R_factor_gt 0.0417
_refine_ls_shift/su_max 0.010
_refine_ls_shift/su_mean 0.002
_refine_ls_structure_factor_coef Fsqd
_refine_ls_weighting_details 'calc w=1/[\s^2^(Fo^2^)+(0.1009P)^2^+0.0000P] where P=(Fo^2^+2Fc^2^)/3'
_refine_ls_weighting_scheme calc
_refine_ls_wR_factor_gt 0.1204
_refine_ls_wR_factor_ref 0.1647
_reflns_number_gt 4449
_reflns_number_total 5813
_reflns_threshold_expression >2sigma(I)
_cod_data_source_file c3dt53173b.txt
_cod_data_source_block pt400
_cod_depositor_comments
;
The following automatic conversions were performed:

'_symmetry_cell_setting' value 'Triclinic' changed to 'triclinic'
according to
/usr/data/users/saulius/automatic-downloads/current/RSC/lib/dictionaries/cif_core.dic
dictionary named 'cif_core.dic' version 2.4.2 from 2011-04-26.

Automatic conversion script
Id: cif_fix_values 2281 2013-09-26 08:29:07Z andrius 
;
_cod_original_sg_symbol_Hall -P1
_cod_original_sg_symbol_H-M 'P-1   '
_cod_database_code 7029136

loop_
_symmetry_equiv_pos_as_xyz
'x, y, z'
'-x, -y, -z'

loop_
_atom_site_label
_atom_site_type_symbol
_atom_site_fract_x
_atom_site_fract_y
_atom_site_fract_z
_atom_site_U_iso_or_equiv
_atom_site_adp_type
_atom_site_occupancy
_atom_site_symmetry_multiplicity
_atom_site_calc_flag
_atom_site_refinement_flags
Br1 Br 0.22910(9) 0.71838(8) 1.06611(4) 0.0894(2) Uani 1 1 d .
Br2 Br 1.27603(9) 1.26728(7) 0.93933(4) 0.08414(19) Uani 1 1 d .
C1 C 0.5816(6) 0.7608(5) 0.8351(3) 0.0498(12) Uani 1 1 d .
C2 C 0.5033(7) 0.6408(5) 0.8670(3) 0.0624(15) Uani 1 1 d .
H2 H 0.5207 0.5673 0.8424 0.075 Uiso 1 1 calc R
C3 C 0.3998(7) 0.6306(6) 0.9351(4) 0.0667(17) Uani 1 1 d .
H3 H 0.3492 0.5492 0.9560 0.080 Uiso 1 1 calc R
C4 C 0.3694(6) 0.7352(5) 0.9726(3) 0.0568(14) Uani 1 1 d .
C5 C 0.4408(6) 0.8581(5) 0.9403(3) 0.0513(13) Uani 1 1 d .
H5 H 0.4174 0.9310 0.9653 0.062 Uiso 1 1 calc R
C6 C 0.5463(5) 0.8751(5) 0.8716(3) 0.0466(12) Uani 1 1 d .
C7 C 0.5978(6) 1.0055(4) 0.8366(3) 0.0477(12) Uani 1 1 d .
H7 H 0.5412 1.0788 0.8552 0.057 Uiso 1 1 calc R
C8 C 0.7331(7) 1.1710(5) 0.7391(3) 0.0600(15) Uani 1 1 d .
H8A H 0.8444 1.1987 0.7345 0.072 Uiso 1 1 calc R
H8B H 0.6594 1.2323 0.7656 0.072 Uiso 1 1 calc R
C9 C 0.6931(8) 1.1792(6) 0.6622(4) 0.0710(18) Uani 1 1 d .
H9A H 0.6879 1.2738 0.6385 0.085 Uiso 1 1 calc R
H9B H 0.5853 1.1436 0.6677 0.085 Uiso 1 1 calc R
C10 C 0.8152(7) 1.1024(6) 0.6113(3) 0.0662(16) Uani 1 1 d .
H10A H 0.7889 1.1231 0.5617 0.079 Uiso 1 1 calc R
H10B H 0.9242 1.1339 0.6081 0.079 Uiso 1 1 calc R
C11 C 0.9360(7) 0.8849(6) 0.5841(3) 0.0678(16) Uani 1 1 d .
H11A H 1.0428 0.9237 0.5754 0.081 Uiso 1 1 calc R
H11B H 0.8997 0.8957 0.5367 0.081 Uiso 1 1 calc R
C12 C 0.9467(8) 0.7340(6) 0.6192(3) 0.0720(17) Uani 1 1 d .
H12A H 0.8399 0.6952 0.6276 0.086 Uiso 1 1 calc R
H12B H 1.0230 0.6853 0.5860 0.086 Uiso 1 1 calc R
C13 C 1.0036(8) 0.5839(6) 0.7323(4) 0.0744(19) Uani 1 1 d .
H13A H 1.0748 0.5269 0.7020 0.089 Uiso 1 1 calc R
H13B H 0.8934 0.5511 0.7413 0.089 Uiso 1 1 calc R
C14 C 1.0593(8) 0.5697(6) 0.8060(4) 0.0756(19) Uani 1 1 d .
H14A H 1.1680 0.6053 0.7967 0.091 Uiso 1 1 calc R
H14B H 1.0686 0.4738 0.8269 0.091 Uiso 1 1 calc R
C15 C 0.9495(7) 0.6401(5) 0.8640(3) 0.0634(16) Uani 1 1 d .
H15A H 0.8378 0.6113 0.8713 0.076 Uiso 1 1 calc R
H15B H 0.9870 0.6156 0.9112 0.076 Uiso 1 1 calc R
C16 C 1.0298(6) 0.8505(5) 0.8744(3) 0.0519(12) Uani 1 1 d U
H16 H 1.0539 0.8065 0.9200 0.062 Uiso 1 1 calc R
C17 C 1.0797(5) 0.9895(5) 0.8467(3) 0.0448(10) Uani 1 1 d U
C18 C 1.1325(6) 1.0555(5) 0.8963(3) 0.0518(11) Uani 1 1 d U
H18 H 1.1177 1.0176 0.9467 0.062 Uiso 1 1 calc R
C19 C 1.2079(6) 1.1791(5) 0.8698(3) 0.0499(11) Uani 1 1 d U
C20 C 1.2314(6) 1.2302(5) 0.7973(3) 0.0544(12) Uani 1 1 d U
H20 H 1.2837 1.3120 0.7806 0.065 Uiso 1 1 calc R
C21 C 1.1832(6) 1.1693(5) 0.7462(3) 0.0524(13) Uani 1 1 d .
H21 H 1.2038 1.2082 0.6959 0.063 Uiso 1 1 calc R
C22 C 1.0999(5) 1.0440(5) 0.7713(3) 0.0441(12) Uani 1 1 d .
C23 C 0.4958(8) 0.5896(7) 0.6506(4) 0.080(2) Uani 1 1 d .
C24 C 0.5178(6) 0.7011(5) 0.5913(3) 0.0578(14) Uani 1 1 d .
C25 C 0.6124(7) 0.6881(6) 0.5246(3) 0.0620(14) Uani 1 1 d U
C26 C 0.6889(8) 0.5660(6) 0.5110(4) 0.0720(17) Uani 1 1 d U
Mn1 Mn 0.86968(8) 0.87747(7) 0.74395(4) 0.04165(17) Uani 1 1 d .
N1 N 0.7164(5) 1.0319(4) 0.7814(2) 0.0491(10) Uani 1 1 d .
N2 N 0.8163(5) 0.9547(5) 0.6369(2) 0.0592(12) Uani 1 1 d .
H28 H 0.7148 0.9271 0.6365 0.071 Uiso 1 1 calc R
N3 N 1.0038(5) 0.7220(4) 0.6910(3) 0.0600(12) Uani 1 1 d .
H27 H 1.1104 0.7459 0.6793 0.072 Uiso 1 1 calc R
N4 N 0.9539(5) 0.7853(4) 0.8389(2) 0.0491(10) Uani 1 1 d .
N5 N 0.4701(10) 0.4976(6) 0.6989(4) 0.121(3) Uani 1 1 d .
N6 N 0.7582(9) 0.4677(6) 0.4988(4) 0.110(2) Uani 1 1 d U
O1 O 0.6869(4) 0.7683(3) 0.7703(2) 0.0537(9) Uani 1 1 d .
O2 O 1.0514(4) 0.9887(3) 0.72149(17) 0.0475(8) Uani 1 1 d .
Pt1 Pt 0.5000 1.0000 0.5000 0.04956(8) Uani 1 2 d S
S1 S 0.6521(2) 0.82739(15) 0.45220(8) 0.0645(4) Uani 1 1 d .
S2 S 0.42139(18) 0.85284(14) 0.61046(8) 0.0610(4) Uani 1 1 d .

loop_
_atom_site_aniso_label
_atom_site_aniso_U_11
_atom_site_aniso_U_22
_atom_site_aniso_U_33
_atom_site_aniso_U_23
_atom_site_aniso_U_13
_atom_site_aniso_U_12
Br1 0.0781(4) 0.1026(5) 0.0717(4) -0.0060(4) 0.0185(4) -0.0139(4)
Br2 0.0962(4) 0.0852(4) 0.0886(4) -0.0386(3) -0.0348(3) -0.0094(3)
C1 0.046(2) 0.053(2) 0.053(3) -0.017(2) -0.012(2) 0.000(2)
C2 0.057(3) 0.052(3) 0.079(4) -0.020(3) -0.003(3) -0.010(2)
C3 0.055(3) 0.059(3) 0.080(4) -0.003(3) -0.003(3) -0.016(2)
C4 0.043(2) 0.060(3) 0.063(3) -0.005(2) -0.004(2) -0.006(2)
C5 0.042(2) 0.054(3) 0.056(3) -0.012(2) -0.007(2) 0.006(2)
C6 0.040(2) 0.053(2) 0.046(2) -0.010(2) -0.008(2) 0.004(2)
C7 0.050(2) 0.039(2) 0.053(3) -0.014(2) -0.006(2) 0.007(2)
C8 0.068(3) 0.041(2) 0.067(3) -0.004(2) -0.009(3) -0.001(2)
C9 0.072(3) 0.055(3) 0.077(4) 0.004(3) -0.013(3) 0.007(3)
C10 0.072(3) 0.070(3) 0.051(3) 0.006(3) -0.013(3) -0.003(3)
C11 0.066(3) 0.096(4) 0.047(3) -0.026(3) -0.014(2) 0.007(3)
C12 0.072(3) 0.088(4) 0.064(3) -0.046(3) -0.001(3) -0.004(3)
C13 0.071(3) 0.062(3) 0.087(4) -0.029(3) 0.002(3) 0.017(3)
C14 0.080(4) 0.051(3) 0.093(5) -0.005(3) -0.021(3) 0.009(3)
C15 0.065(3) 0.045(3) 0.078(4) -0.001(3) -0.021(3) 0.003(2)
C16 0.051(2) 0.056(2) 0.046(2) -0.0043(19) -0.0091(19) -0.001(2)
C17 0.0450(18) 0.0470(19) 0.0427(19) -0.0047(17) -0.0098(17) -0.0077(17)
C18 0.051(2) 0.058(2) 0.047(2) -0.0077(19) -0.0135(18) 0.0021(19)
C19 0.0483(19) 0.049(2) 0.053(2) -0.0115(18) -0.0062(18) -0.0060(18)
C20 0.052(2) 0.049(2) 0.062(2) -0.011(2) -0.005(2) -0.0104(19)
C21 0.056(3) 0.054(3) 0.043(3) -0.003(2) 0.000(2) -0.013(2)
C22 0.043(2) 0.045(2) 0.043(2) -0.0100(19) -0.005(2) 0.0046(19)
C23 0.074(4) 0.077(4) 0.088(5) -0.029(3) -0.005(4) 0.006(3)
C24 0.056(3) 0.059(3) 0.055(3) -0.008(2) -0.001(2) -0.010(2)
C25 0.061(3) 0.061(3) 0.064(3) -0.015(2) -0.009(2) -0.001(2)
C26 0.073(3) 0.056(3) 0.081(4) -0.017(3) 0.001(3) 0.000(3)
Mn1 0.0414(3) 0.0431(3) 0.0407(4) -0.0115(3) -0.0056(3) 0.0015(3)
N1 0.049(2) 0.048(2) 0.049(2) -0.0095(18) -0.0078(18) 0.0050(17)
N2 0.057(2) 0.073(3) 0.052(2) -0.016(2) -0.018(2) 0.000(2)
N3 0.048(2) 0.065(2) 0.067(3) -0.021(2) 0.002(2) -0.008(2)
N4 0.056(2) 0.0409(18) 0.048(2) -0.0023(17) -0.0088(19) -0.0074(17)
N5 0.156(6) 0.061(3) 0.109(5) 0.020(3) 0.028(5) -0.017(4)
N6 0.111(4) 0.081(3) 0.125(5) -0.020(4) 0.016(4) -0.008(3)
O1 0.0472(16) 0.0584(18) 0.058(2) -0.0223(16) -0.0057(16) -0.0008(15)
O2 0.0508(16) 0.0542(17) 0.0373(16) -0.0069(14) -0.0056(14) -0.0114(14)
Pt1 0.04898(13) 0.05745(15) 0.04254(14) -0.00960(11) -0.00905(11) -0.00108(12)
S1 0.0760(8) 0.0685(8) 0.0451(7) -0.0125(6) -0.0031(7) 0.0061(7)
S2 0.0604(7) 0.0643(7) 0.0519(7) -0.0078(6) 0.0010(6) 0.0018(6)

loop_
_atom_type_symbol
_atom_type_description
_atom_type_scat_dispersion_real
_atom_type_scat_dispersion_imag
_atom_type_scat_source
C C 0.0033 0.0016 'International Tables Vol C Tables 4.2.6.8 and 6.1.1.4'
H H 0.0000 0.0000 'International Tables Vol C Tables 4.2.6.8 and 6.1.1.4'
N N 0.0061 0.0033 'International Tables Vol C Tables 4.2.6.8 and 6.1.1.4'
O O 0.0106 0.0060 'International Tables Vol C Tables 4.2.6.8 and 6.1.1.4'
S S 0.1246 0.1234 'International Tables Vol C Tables 4.2.6.8 and 6.1.1.4'
Mn Mn 0.3368 0.7283 'International Tables Vol C Tables 4.2.6.8 and 6.1.1.4'
Br Br -0.2901 2.4595 'International Tables Vol C Tables 4.2.6.8 and 6.1.1.4'
Pt Pt -1.7033 8.3905 'International Tables Vol C Tables 4.2.6.8 and 6.1.1.4'

loop_
_geom_angle_atom_site_label_1
_geom_angle_atom_site_label_2
_geom_angle_atom_site_label_3
_geom_angle
_geom_angle_site_symmetry_1
_geom_angle_site_symmetry_3
O1 C1 C2 119.6(5) . .
O1 C1 C6 121.1(4) . .
C2 C1 C6 119.2(5) . .
C3 C2 C1 119.9(5) . .
C3 C2 H2 120.0 . .
C1 C2 H2 120.0 . .
C4 C3 C2 122.2(5) . .
C4 C3 H3 118.9 . .
C2 C3 H3 118.9 . .
C3 C4 C5 118.9(5) . .
C3 C4 Br1 121.4(4) . .
C5 C4 Br1 119.6(4) . .
C4 C5 C6 121.7(5) . .
C4 C5 H5 119.2 . .
C6 C5 H5 119.2 . .
C5 C6 C7 119.4(5) . .
C5 C6 C1 117.9(4) . .
C7 C6 C1 122.2(4) . .
N1 C7 C6 125.3(4) . .
N1 C7 H7 117.3 . .
C6 C7 H7 117.3 . .
N1 C8 C9 110.2(5) . .
N1 C8 H8A 109.6 . .
C9 C8 H8A 109.6 . .
N1 C8 H8B 109.6 . .
C9 C8 H8B 109.6 . .
H8A C8 H8B 108.1 . .
C8 C9 C10 114.5(5) . .
C8 C9 H9A 108.6 . .
C10 C9 H9A 108.6 . .
C8 C9 H9B 108.6 . .
C10 C9 H9B 108.6 . .
H9A C9 H9B 107.6 . .
N2 C10 C9 113.3(4) . .
N2 C10 H10A 108.9 . .
C9 C10 H10A 108.9 . .
N2 C10 H10B 108.9 . .
C9 C10 H10B 108.9 . .
H10A C10 H10B 107.7 . .
N2 C11 C12 107.9(4) . .
N2 C11 H11A 110.1 . .
C12 C11 H11A 110.1 . .
N2 C11 H11B 110.1 . .
C12 C11 H11B 110.1 . .
H11A C11 H11B 108.4 . .
N3 C12 C11 108.4(5) . .
N3 C12 H12A 110.0 . .
C11 C12 H12A 110.0 . .
N3 C12 H12B 110.0 . .
C11 C12 H12B 110.0 . .
H12A C12 H12B 108.4 . .
N3 C13 C14 113.7(5) . .
N3 C13 H13A 108.8 . .
C14 C13 H13A 108.8 . .
N3 C13 H13B 108.8 . .
C14 C13 H13B 108.8 . .
H13A C13 H13B 107.7 . .
C13 C14 C15 115.8(5) . .
C13 C14 H14A 108.3 . .
C15 C14 H14A 108.3 . .
C13 C14 H14B 108.3 . .
C15 C14 H14B 108.3 . .
H14A C14 H14B 107.4 . .
N4 C15 C14 109.4(4) . .
N4 C15 H15A 109.8 . .
C14 C15 H15A 109.8 . .
N4 C15 H15B 109.8 . .
C14 C15 H15B 109.8 . .
H15A C15 H15B 108.2 . .
N4 C16 C17 123.4(5) . .
N4 C16 H16 118.3 . .
C17 C16 H16 118.3 . .
C22 C17 C18 121.4(4) . .
C22 C17 C16 120.6(5) . .
C18 C17 C16 117.0(4) . .
C17 C18 C19 119.4(5) . .
C17 C18 H18 120.3 . .
C19 C18 H18 120.3 . .
C20 C19 C18 119.4(5) . .
C20 C19 Br2 122.3(4) . .
C18 C19 Br2 118.2(4) . .
C19 C20 C21 123.6(5) . .
C19 C20 H20 118.2 . .
C21 C20 H20 118.2 . .
C20 C21 C22 118.9(5) . .
C20 C21 H21 120.5 . .
C22 C21 H21 120.6 . .
O2 C22 C17 124.9(4) . .
O2 C22 C21 117.9(4) . .
C17 C22 C21 117.2(5) . .
N5 C23 C24 176.7(8) . .
C25 C24 C23 120.8(5) . .
C25 C24 S2 123.5(4) . .
C23 C24 S2 115.7(5) . .
C24 C25 C26 122.4(5) . .
C24 C25 S1 121.5(4) . .
C26 C25 S1 116.0(5) . .
N6 C26 C25 177.2(7) . .
O1 Mn1 O2 177.64(16) . .
O1 Mn1 N4 90.81(16) . .
O2 Mn1 N4 87.64(15) . .
O1 Mn1 N1 87.41(15) . .
O2 Mn1 N1 91.16(15) . .
N4 Mn1 N1 101.76(17) . .
O1 Mn1 N2 92.32(17) . .
O2 Mn1 N2 89.48(16) . .
N4 Mn1 N2 170.46(17) . .
N1 Mn1 N2 87.38(17) . .
O1 Mn1 N3 88.82(16) . .
O2 Mn1 N3 92.88(16) . .
N4 Mn1 N3 87.13(18) . .
N1 Mn1 N3 170.38(18) . .
N2 Mn1 N3 83.93(18) . .
C7 N1 C8 119.5(4) . .
C7 N1 Mn1 120.7(3) . .
C8 N1 Mn1 119.4(3) . .
C10 N2 C11 110.9(4) . .
C10 N2 Mn1 117.9(4) . .
C11 N2 Mn1 106.0(3) . .
C10 N2 H28 107.2 . .
C11 N2 H28 107.2 . .
Mn1 N2 H28 107.2 . .
C13 N3 C12 112.9(5) . .
C13 N3 Mn1 118.8(4) . .
C12 N3 Mn1 105.5(3) . .
C13 N3 H27 106.3 . .
C12 N3 H27 106.3 . .
Mn1 N3 H27 106.3 . .
C16 N4 C15 116.2(4) . .
C16 N4 Mn1 122.0(3) . .
C15 N4 Mn1 121.3(4) . .
C1 O1 Mn1 123.5(3) . .
C22 O2 Mn1 122.9(3) . .
S1 Pt1 S1 180.00(7) 2_676 .
S1 Pt1 S2 90.45(5) 2_676 .
S1 Pt1 S2 89.55(5) . .
S1 Pt1 S2 89.55(5) 2_676 2_676
S1 Pt1 S2 90.45(5) . 2_676
S2 Pt1 S2 180.000(1) . 2_676
C25 S1 Pt1 103.0(2) . .
C24 S2 Pt1 102.25(18) . .

loop_
_geom_bond_atom_site_label_1
_geom_bond_atom_site_label_2
_geom_bond_distance
_geom_bond_site_symmetry_2
Br1 C4 1.881(5) .
Br2 C19 1.892(5) .
C1 O1 1.337(6) .
C1 C2 1.387(7) .
C1 C6 1.428(7) .
C2 C3 1.376(8) .
C2 H2 0.9300 .
C3 C4 1.353(9) .
C3 H3 0.9300 .
C4 C5 1.388(7) .
C5 C6 1.391(7) .
C5 H5 0.9300 .
C6 C7 1.404(6) .
C7 N1 1.280(6) .
C7 H7 0.9300 .
C8 N1 1.467(6) .
C8 C9 1.516(9) .
C8 H8A 0.9700 .
C8 H8B 0.9700 .
C9 C10 1.520(8) .
C9 H9A 0.9700 .
C9 H9B 0.9700 .
C10 N2 1.468(7) .
C10 H10A 0.9700 .
C10 H10B 0.9700 .
C11 N2 1.493(7) .
C11 C12 1.533(8) .
C11 H11A 0.9700 .
C11 H11B 0.9700 .
C12 N3 1.483(8) .
C12 H12A 0.9700 .
C12 H12B 0.9700 .
C13 N3 1.450(7) .
C13 C14 1.508(10) .
C13 H13A 0.9700 .
C13 H13B 0.9700 .
C14 C15 1.520(9) .
C14 H14A 0.9700 .
C14 H14B 0.9700 .
C15 N4 1.444(6) .
C15 H15A 0.9700 .
C15 H15B 0.9700 .
C16 N4 1.286(7) .
C16 C17 1.454(6) .
C16 H16 0.9300 .
C17 C22 1.385(6) .
C17 C18 1.386(7) .
C18 C19 1.394(7) .
C18 H18 0.9300 .
C19 C20 1.329(7) .
C20 C21 1.359(8) .
C20 H20 0.9300 .
C21 C22 1.437(6) .
C21 H21 0.9300 .
C22 O2 1.308(6) .
C23 N5 1.158(9) .
C23 C24 1.407(8) .
C24 C25 1.356(8) .
C24 S2 1.735(6) .
C25 C26 1.383(8) .
C25 S1 1.746(6) .
C26 N6 1.144(9) .
Mn1 O1 1.874(3) .
Mn1 O2 1.882(3) .
Mn1 N4 2.054(4) .
Mn1 N1 2.071(4) .
Mn1 N2 2.111(4) .
Mn1 N3 2.135(5) .
N2 H28 0.9100 .
N3 H27 0.9100 .
Pt1 S1 2.2859(16) 2_676
Pt1 S1 2.2859(16) .
Pt1 S2 2.2982(14) .
Pt1 S2 2.2982(14) 2_676
